data_7013822
loop_
_publ_author_name
'King, Philippa'
'Cl\'erac, Rodolphe'
'Anson, Christopher E.'
'Powell, Annie K.'

_publ_section_title
;
 The building block approach to extended solids:
 3,5-pyrazoledicarboxylate coordination compounds of increasing
 dimensionality.
;
_journal_issue 6
_journal_name_full 'Dalton transactions (Cambridge, England : 2003)'
_journal_page_first 852
_journal_page_last 861
_journal_paper_doi 10.1039/b315067d
_journal_year 2004
_chemical_formula_sum 'C10 H24 Mn2 N4 O18'
_chemical_formula_weight 598.21
_chemical_name_systematic
;
?
;
_space_group_IT_number 2
_symmetry_cell_setting triclinic
_symmetry_space_group_name_Hall '-P 1'
_symmetry_space_group_name_H-M 'P -1'
_atom_sites_solution_hydrogens geom
_atom_sites_solution_primary direct
_atom_sites_solution_secondary difmap
_audit_creation_method SHELXL-97
_cell_angle_alpha 103.890(8)
_cell_angle_beta 92.257(7)
_cell_angle_gamma 112.480(7)
_cell_formula_units_Z 1
_cell_length_a 7.2808(7)
_cell_length_b 7.3579(10)
_cell_length_c 12.0107(11)
_cell_measurement_reflns_used 46
_cell_measurement_temperature 293(2)
_cell_measurement_theta_max 19.73
_cell_measurement_theta_min 5.18
_cell_volume 570.95(12)
_computing_cell_refinement 'XSCANS 2.2 (Siemens, 1996)'
_computing_data_collection 'XSCANS 2.2 (Siemens, 1996)'
_computing_data_reduction 'XSCANS 2.2 (Siemens, 1996)'
_computing_molecular_graphics 'XP: SHELXTL/PC 5.03 (Siemens, 1995)'
_computing_publication_material 'XCIF: SHELXTL/PC 5.03 (Siemens, 1995)'
_computing_structure_refinement 'XL: SHELXTL/PC 5.03 (Siemens, 1995)'
_computing_structure_solution 'XS: SHELXTL/PC 5.03 (Siemens, 1995)'
_diffrn_ambient_temperature 293(2)
_diffrn_measured_fraction_theta_full 0.992
_diffrn_measured_fraction_theta_max 0.992
_diffrn_measurement_device 'Siemens P4'
_diffrn_measurement_method \w-scans
_diffrn_radiation_monochromator graphite
_diffrn_radiation_source 'fine-focus sealed tube'
_diffrn_radiation_type MoK\a
_diffrn_radiation_wavelength 0.71073
_diffrn_reflns_av_R_equivalents 0.0163
_diffrn_reflns_av_sigmaI/netI 0.0285
_diffrn_reflns_limit_h_max 1
_diffrn_reflns_limit_h_min -8
_diffrn_reflns_limit_k_max 8
_diffrn_reflns_limit_k_min -8
_diffrn_reflns_limit_l_max 14
_diffrn_reflns_limit_l_min -14
_diffrn_reflns_number 2513
_diffrn_reflns_theta_full 25.00
_diffrn_reflns_theta_max 25.00
_diffrn_reflns_theta_min 3.06
_exptl_absorpt_coefficient_mu 1.197
_exptl_absorpt_correction_T_max 0.618
_exptl_absorpt_correction_T_min 0.469
_exptl_absorpt_correction_type psi-scan
_exptl_crystal_colour colourless
_exptl_crystal_density_diffrn 1.740
_exptl_crystal_density_method 'not measured'
_exptl_crystal_description 'multi-faceted block'
_exptl_crystal_F_000 306
_exptl_crystal_size_max 0.45
_exptl_crystal_size_mid 0.40
_exptl_crystal_size_min 0.20
_refine_diff_density_max 0.346
_refine_diff_density_min -0.322
_refine_diff_density_rms 0.058
_refine_ls_extinction_coef 0.067(4)
_refine_ls_extinction_expression Fc^*^=kFc[1+0.001xFc^2^\l^3^/sin(2\q)]^-1/4^
_refine_ls_extinction_method SHELXL
_refine_ls_goodness_of_fit_ref 1.042
_refine_ls_hydrogen_treatment mixed
_refine_ls_matrix_type full
_refine_ls_number_parameters 206
_refine_ls_number_reflns 1998
_refine_ls_number_restraints 0
_refine_ls_restrained_S_all 1.042
_refine_ls_R_factor_all 0.0283
_refine_ls_R_factor_gt 0.0263
_refine_ls_shift/su_max 0.000
_refine_ls_shift/su_mean 0.000
_refine_ls_structure_factor_coef Fsqd
_refine_ls_weighting_details 'calc w=1/[\s^2^(Fo^2^)+(0.0374P)^2^+0.2177P] where P=(Fo^2^+2Fc^2^)/3'
_refine_ls_weighting_scheme calc
_refine_ls_wR_factor_gt 0.0706
_refine_ls_wR_factor_ref 0.0719
_reflns_number_gt 1853
_reflns_number_total 1998
_reflns_threshold_expression >2sigma(I)
_cod_data_source_file b315067d.txt
_cod_data_source_block pk1
_cod_depositor_comments
;
The following automatic conversions were performed:

'_exptl_absorpt_correction_type' tag value 'psi-scans' was replaced
with 'psi-scan' value.

Automatic conversion script
Id: cif_fix_values 1646 2011-03-28 12:23:43Z adriana 
;
_cod_original_cell_volume 570.95(11)
_cod_database_code 7013822

loop_
_symmetry_equiv_pos_as_xyz
'x, y, z'
'-x, -y, -z'

loop_
_atom_site_label
_atom_site_type_symbol
_atom_site_fract_x
_atom_site_fract_y
_atom_site_fract_z
_atom_site_U_iso_or_equiv
_atom_site_adp_type
_atom_site_occupancy
_atom_site_symmetry_multiplicity
_atom_site_calc_flag
_atom_site_refinement_flags
_atom_site_disorder_assembly
_atom_site_disorder_group
Mn1 Mn 0.5000 0.5000 0.5000 0.02409(15) Uani 1 2 d S . .
N1 N 0.7596(2) 0.6803(2) 0.42645(12) 0.0230(3) Uani 1 1 d . . .
C1 C 0.9371(3) 0.7264(2) 0.48719(14) 0.0202(4) Uani 1 1 d . . .
C2 C 1.0931(3) 0.8081(3) 0.42610(14) 0.0213(4) Uani 1 1 d . . .
H21 H 1.226(4) 0.851(3) 0.4502(19) 0.031(5) Uiso 1 1 d . . .
C3 C 0.9991(3) 0.8080(3) 0.32409(15) 0.0213(4) Uani 1 1 d . . .
N2 N 0.8003(2) 0.7307(2) 0.32811(13) 0.0238(3) Uani 1 1 d . . .
H22 H 0.703(4) 0.720(3) 0.279(2) 0.039(6) Uiso 1 1 d . . .
C4 C 0.9342(3) 0.6831(3) 0.60314(14) 0.0206(4) Uani 1 1 d . . .
O1 O 0.76239(19) 0.5964(2) 0.62984(11) 0.0279(3) Uani 1 1 d . . .
O2 O 1.09683(18) 0.7344(2) 0.66502(10) 0.0291(3) Uani 1 1 d . . .
C5 C 1.0809(3) 0.8756(3) 0.22266(15) 0.0215(4) Uani 1 1 d . . .
O3 O 0.95493(18) 0.8538(2) 0.14003(10) 0.0275(3) Uani 1 1 d . . .
O4 O 1.26767(19) 0.9482(2) 0.22662(11) 0.0307(3) Uani 1 1 d . . .
O5 O 0.5467(2) 0.2263(2) 0.41222(14) 0.0336(3) Uani 1 1 d . . .
H51 H 0.649(4) 0.235(4) 0.386(2) 0.040(7) Uiso 1 1 d . . .
H52 H 0.464(4) 0.153(4) 0.364(2) 0.039(7) Uiso 1 1 d . . .
Mn2 Mn 1.0000 1.0000 0.0000 0.02597(15) Uani 1 2 d S . .
O6 O 0.6803(3) 0.8347(3) -0.06903(19) 0.0581(6) Uani 1 1 d . . .
H61 H 0.591(5) 0.760(5) -0.058(3) 0.054(9) Uiso 1 1 d . . .
H62 H 0.660(5) 0.878(5) -0.120(3) 0.079(11) Uiso 1 1 d . . .
O7 O 0.9452(3) 1.2549(3) 0.10585(15) 0.0476(4) Uani 1 1 d . . .
H71 H 0.871(5) 1.291(5) 0.079(3) 0.056(9) Uiso 1 1 d . . .
H72 H 0.925(5) 1.258(5) 0.174(3) 0.075(10) Uiso 1 1 d . . .
O8 O 0.5822(2) 0.3561(3) 0.78374(14) 0.0368(4) Uani 1 1 d . . .
H81 H 0.612(5) 0.260(5) 0.762(3) 0.070(10) Uiso 1 1 d . . .
H82 H 0.656(4) 0.440(4) 0.753(3) 0.052(8) Uiso 1 1 d . . .
O9 O 0.6924(2) 0.4249(3) 0.02464(15) 0.0399(4) Uani 1 1 d . . .
H91 H 0.754(6) 0.558(6) 0.058(3) 0.097(12) Uiso 1 1 d . . .
H92 H 0.673(5) 0.413(5) -0.044(3) 0.060(9) Uiso 1 1 d . . .

loop_
_atom_site_aniso_label
_atom_site_aniso_U_11
_atom_site_aniso_U_22
_atom_site_aniso_U_33
_atom_site_aniso_U_23
_atom_site_aniso_U_13
_atom_site_aniso_U_12
Mn1 0.0175(2) 0.0338(2) 0.0228(2) 0.01264(16) 0.00644(15) 0.00901(17)
N1 0.0212(7) 0.0310(8) 0.0193(7) 0.0123(6) 0.0046(6) 0.0100(6)
C1 0.0214(8) 0.0230(8) 0.0172(8) 0.0068(6) 0.0020(6) 0.0093(7)
C2 0.0187(9) 0.0268(9) 0.0194(8) 0.0088(7) 0.0038(7) 0.0089(7)
C3 0.0207(8) 0.0250(8) 0.0200(8) 0.0098(7) 0.0034(7) 0.0090(7)
N2 0.0215(7) 0.0346(8) 0.0182(7) 0.0139(6) 0.0037(6) 0.0105(6)
C4 0.0219(9) 0.0260(8) 0.0163(8) 0.0069(6) 0.0046(7) 0.0115(7)
O1 0.0225(7) 0.0438(8) 0.0218(6) 0.0165(6) 0.0070(5) 0.0133(6)
O2 0.0229(7) 0.0462(8) 0.0192(6) 0.0118(5) 0.0022(5) 0.0134(6)
C5 0.0233(9) 0.0227(8) 0.0191(8) 0.0083(6) 0.0046(7) 0.0084(7)
O3 0.0251(6) 0.0366(7) 0.0209(6) 0.0157(5) 0.0015(5) 0.0080(5)
O4 0.0229(7) 0.0420(8) 0.0275(7) 0.0180(6) 0.0056(5) 0.0084(6)
O5 0.0210(7) 0.0387(8) 0.0355(8) 0.0033(7) 0.0020(7) 0.0105(6)
Mn2 0.0271(2) 0.0339(2) 0.0212(2) 0.01577(16) 0.00561(16) 0.01168(18)
O6 0.0292(9) 0.0783(13) 0.0675(13) 0.0549(11) -0.0001(8) 0.0024(9)
O7 0.0722(12) 0.0676(11) 0.0263(8) 0.0191(8) 0.0133(8) 0.0488(10)
O8 0.0318(8) 0.0434(9) 0.0394(8) 0.0189(7) 0.0047(6) 0.0155(7)
O9 0.0430(9) 0.0397(9) 0.0346(9) 0.0151(7) 0.0021(7) 0.0115(7)

loop_
_atom_type_symbol
_atom_type_description
_atom_type_scat_dispersion_real
_atom_type_scat_dispersion_imag
_atom_type_scat_source
C C 0.0033 0.0016 'International Tables Vol C Tables 4.2.6.8 and 6.1.1.4'
H H 0.0000 0.0000 'International Tables Vol C Tables 4.2.6.8 and 6.1.1.4'
N N 0.0061 0.0033 'International Tables Vol C Tables 4.2.6.8 and 6.1.1.4'
O O 0.0106 0.0060 'International Tables Vol C Tables 4.2.6.8 and 6.1.1.4'
Mn Mn 0.3368 0.7283 'International Tables Vol C Tables 4.2.6.8 and 6.1.1.4'

loop_
_geom_angle_atom_site_label_1
_geom_angle_atom_site_label_2
_geom_angle_atom_site_label_3
_geom_angle
_geom_angle_site_symmetry_1
_geom_angle_site_symmetry_3
_geom_angle_publ_flag
O1 Mn1 O1 180.0 2_666 . ?
O1 Mn1 O5 90.63(6) 2_666 2_666 ?
O1 Mn1 O5 89.37(6) . 2_666 ?
O1 Mn1 O5 89.37(6) 2_666 . ?
O1 Mn1 O5 90.63(6) . . ?
O5 Mn1 O5 180.0 2_666 . ?
O1 Mn1 N1 105.55(5) 2_666 . ?
O1 Mn1 N1 74.45(5) . . ?
O5 Mn1 N1 92.17(6) 2_666 . ?
O5 Mn1 N1 87.83(6) . . ?
O1 Mn1 N1 74.45(5) 2_666 2_666 ?
O1 Mn1 N1 105.55(5) . 2_666 ?
O5 Mn1 N1 87.83(6) 2_666 2_666 ?
O5 Mn1 N1 92.17(6) . 2_666 ?
N1 Mn1 N1 180.0 . 2_666 ?
N2 N1 C1 106.03(14) . . ?
N2 N1 Mn1 139.21(11) . . ?
C1 N1 Mn1 113.47(11) . . ?
N1 C1 C2 110.44(15) . . ?
N1 C1 C4 117.04(15) . . ?
C2 C1 C4 132.52(16) . . ?
C3 C2 C1 104.75(15) . . ?
C3 C2 H21 129.1(14) . . ?
C1 C2 H21 126.2(14) . . ?
N2 C3 C2 107.16(15) . . ?
N2 C3 C5 121.41(15) . . ?
C2 C3 C5 131.43(16) . . ?
N1 N2 C3 111.62(14) . . ?
N1 N2 H22 119.6(17) . . ?
C3 N2 H22 128.6(17) . . ?
O2 C4 O1 125.25(16) . . ?
O2 C4 C1 118.90(15) . . ?
O1 C4 C1 115.85(15) . . ?
C4 O1 Mn1 118.08(11) . . ?
O4 C5 O3 125.90(16) . . ?
O4 C5 C3 117.30(15) . . ?
O3 C5 C3 116.80(15) . . ?
C5 O3 Mn2 129.26(11) . . ?
Mn1 O5 H51 121.2(18) . . ?
Mn1 O5 H52 114(2) . . ?
H51 O5 H52 105(3) . . ?
O3 Mn2 O3 180.00(6) . 2_775 ?
O3 Mn2 O7 90.77(6) . . ?
O3 Mn2 O7 89.23(6) 2_775 . ?
O3 Mn2 O7 89.23(6) . 2_775 ?
O3 Mn2 O7 90.77(6) 2_775 2_775 ?
O7 Mn2 O7 180.00(9) . 2_775 ?
O3 Mn2 O6 89.86(6) . 2_775 ?
O3 Mn2 O6 90.14(6) 2_775 2_775 ?
O7 Mn2 O6 89.10(8) . 2_775 ?
O7 Mn2 O6 90.90(9) 2_775 2_775 ?
O3 Mn2 O6 90.14(6) . . ?
O3 Mn2 O6 89.86(6) 2_775 . ?
O7 Mn2 O6 90.90(8) . . ?
O7 Mn2 O6 89.10(8) 2_775 . ?
O6 Mn2 O6 180.0 2_775 . ?
Mn2 O6 H61 140(2) . . ?
Mn2 O6 H62 107(3) . . ?
H61 O6 H62 113(3) . . ?
Mn2 O7 H71 119(2) . . ?
Mn2 O7 H72 120(2) . . ?
H71 O7 H72 107(3) . . ?
H81 O8 H82 103(3) . . ?
H91 O9 H92 106(3) . . ?

loop_
_geom_bond_atom_site_label_1
_geom_bond_atom_site_label_2
_geom_bond_distance
_geom_bond_site_symmetry_2
_geom_bond_publ_flag
Mn1 O1 2.1870(13) 2_666 ?
Mn1 O1 2.1870(13) . ?
Mn1 O5 2.1944(15) 2_666 ?
Mn1 O5 2.1944(15) . ?
Mn1 N1 2.2114(14) . ?
Mn1 N1 2.2114(14) 2_666 ?
N1 N2 1.332(2) . ?
N1 C1 1.338(2) . ?
C1 C2 1.395(2) . ?
C1 C4 1.501(2) . ?
C2 C3 1.379(2) . ?
C2 H21 0.91(2) . ?
C3 N2 1.345(2) . ?
C3 C5 1.486(2) . ?
N2 H22 0.87(2) . ?
C4 O2 1.246(2) . ?
C4 O1 1.263(2) . ?
C5 O4 1.251(2) . ?
C5 O3 1.261(2) . ?
O3 Mn2 2.1761(12) . ?
O5 H51 0.80(3) . ?
O5 H52 0.75(3) . ?
Mn2 O3 2.1761(12) 2_775 ?
Mn2 O7 2.1819(17) . ?
Mn2 O7 2.1819(17) 2_775 ?
Mn2 O6 2.1872(18) 2_775 ?
Mn2 O6 2.1872(18) . ?
O6 H61 0.71(3) . ?
O6 H62 0.79(4) . ?
O7 H71 0.77(3) . ?
O7 H72 0.83(4) . ?
O8 H81 0.81(3) . ?
O8 H82 0.83(3) . ?
O9 H91 0.88(4) . ?
O9 H92 0.81(3) . ?

loop_
_geom_hbond_atom_site_label_D
_geom_hbond_atom_site_label_H
_geom_hbond_atom_site_label_A
_geom_hbond_distance_DH
_geom_hbond_distance_HA
_geom_hbond_distance_DA
_geom_hbond_angle_DHA
_geom_hbond_site_symmetry_A
N2 H22 O8 0.87(2) 2.00(2) 2.811(2) 156(2) 2_666
O5 H51 O2 0.80(3) 1.92(3) 2.725(2) 176(3) 2_766
O5 H52 O4 0.75(3) 2.01(3) 2.749(2) 173(3) 1_445
O6 H61 O9 0.71(3) 2.11(3) 2.817(2) 171(3) 2_665
O6 H62 O4 0.79(4) 1.97(4) 2.706(2) 155(3) 2_775
O7 H71 O9 0.77(3) 2.08(3) 2.847(2) 172(3) 1_565
O7 H72 O2 0.83(4) 1.94(4) 2.767(2) 174(3) 2_776
O8 H81 O4 0.81(3) 2.06(4) 2.824(2) 158(3) 2_766
O8 H82 O1 0.83(3) 2.08(3) 2.872(2) 161(3) .
O9 H91 O3 0.88(4) 2.07(4) 2.935(2) 167(4) .
O9 H92 O8 0.81(3) 2.04(3) 2.842(2) 172(3) 1_554
